data_7702298
loop_
_publ_author_name
'Doris Huerlander'
'Roland Frohlich'
'Gerhard Erker'

_publ_section_title
;
 Synthesis and structural characterization of Group 4 metallocene
 complexes that contain remote carboxamide functionalities at their
 Cp-side chains
;
_journal_name_full 'Journal of the Chemical Society, Dalton Transactions'
_journal_page_first 1513
_journal_page_last 1520
_journal_paper_doi 10.1039/B106026K
_journal_year 2002
_chemical_formula_sum 'C18.5 H26 B Cl2 F4 N O Ti'
_chemical_formula_weight 484.01
_space_group_IT_number 14
_space_group_name_Hall '-P 2ybc'
_space_group_name_H-M_alt 'P 1 21/c 1'
_symmetry_cell_setting monoclinic
_symmetry_space_group_name_H-M 'P 1 21/c 1'
_atom_sites_solution_hydrogens geom
_atom_sites_solution_primary direct
_atom_sites_solution_secondary difmap
_cell_angle_alpha 90.00
_cell_angle_beta 95.07(1)
_cell_angle_gamma 90.00
_cell_formula_units_Z 4
_cell_length_a 12.967(1)
_cell_length_b 13.167(1)
_cell_length_c 12.702(1)
_cell_measurement_temperature 198(2)
_cell_volume 2160.2(3)
_computing_cell_refinement 'Collect (Nonius B.V., 1998)'
_computing_data_collection 'Collect (Nonius B.V., 1998)'
_computing_data_reduction 'Denzo-SMN (Otwinowski & Minor, 1997)'
_computing_molecular_graphics 'SCHAKAL (Keller, 1997)'
_computing_publication_material 'SHELXL-97 (Sheldrick, 1997)'
_computing_structure_refinement 'SHELXL-97 (Sheldrick, 1997)'
_computing_structure_solution 'SHELXS-97 (Sheldrick, 1990)'
_diffrn_ambient_temperature 198(2)
_diffrn_measured_fraction_theta_full 1.000
_diffrn_measured_fraction_theta_max 1.000
_diffrn_measurement_device_type 'Nonius KappaCCD''
_diffrn_measurement_method '\w and \f scans'
_diffrn_radiation_monochromator graphite
_diffrn_radiation_source 'rotating anode Nonius FR591'
_diffrn_radiation_type MoK\a
_diffrn_radiation_wavelength 0.71073
_diffrn_reflns_av_R_equivalents 0.1250
_diffrn_reflns_av_sigmaI/netI 0.1260
_diffrn_reflns_limit_h_max 14
_diffrn_reflns_limit_h_min -15
_diffrn_reflns_limit_k_max 15
_diffrn_reflns_limit_k_min -14
_diffrn_reflns_limit_l_max 14
_diffrn_reflns_limit_l_min -15
_diffrn_reflns_number 17676
_diffrn_reflns_theta_full 24.99
_diffrn_reflns_theta_max 24.99
_diffrn_reflns_theta_min 1.58
_exptl_absorpt_coefficient_mu 0.687
_exptl_absorpt_correction_T_max 0.9665
_exptl_absorpt_correction_T_min 0.8748
_exptl_absorpt_correction_type 'SORTAV (Blessing, 1995 & 1997)'
_exptl_crystal_colour yellow-orange
_exptl_crystal_density_diffrn 1.488
_exptl_crystal_density_method 'not measured'
_exptl_crystal_description block
_exptl_crystal_F_000 996
_exptl_crystal_size_max 0.20
_exptl_crystal_size_mid 0.15
_exptl_crystal_size_min 0.05
_refine_diff_density_max 0.394
_refine_diff_density_min -0.339
_refine_diff_density_rms 0.071
_refine_ls_extinction_method none
_refine_ls_goodness_of_fit_ref 1.008
_refine_ls_hydrogen_treatment 'refined as riding atoms'
_refine_ls_matrix_type full
_refine_ls_number_parameters 275
_refine_ls_number_reflns 3801
_refine_ls_number_restraints 1
_refine_ls_restrained_S_all 1.008
_refine_ls_R_factor_all 0.1417
_refine_ls_R_factor_gt 0.0577
_refine_ls_shift/su_max 0.000
_refine_ls_shift/su_mean 0.000
_refine_ls_structure_factor_coef Fsqd
_refine_ls_weighting_details 'calc w=1/[\s^2^(Fo^2^)+(0.0345P)^2^+2.2878P] where P=(Fo^2^+2Fc^2^)/3'
_refine_ls_weighting_scheme calc
_refine_ls_wR_factor_gt 0.1021
_refine_ls_wR_factor_ref 0.1309
_reflns_number_gt 2048
_reflns_number_total 3801
_reflns_threshold_expression >2sigma(I)
_cod_data_source_file b106026k.cif
_cod_data_source_block erk1255
_cod_original_sg_symbol_H-M P21/c
_cod_original_formula_sum 'C18.50 H26 B Cl2 F4 N O Ti'
_cod_database_code 7702298

loop_
_symmetry_equiv_pos_as_xyz
'x, y, z'
'-x, y+1/2, -z+1/2'
'-x, -y, -z'
'x, -y-1/2, z-1/2'

loop_
_atom_site_label
_atom_site_type_symbol
_atom_site_fract_x
_atom_site_fract_y
_atom_site_fract_z
_atom_site_U_iso_or_equiv
_atom_site_adp_type
_atom_site_occupancy
_atom_site_symmetry_multiplicity
_atom_site_calc_flag
_atom_site_refinement_flags
_atom_site_disorder_assembly
_atom_site_disorder_group
Ti Ti 0.78190(6) 0.10537(6) 0.14672(6) 0.0305(2) Uani 1 1 d . . .
Cl1 Cl 0.87057(10) 0.18845(10) 0.29411(9) 0.0473(4) Uani 1 1 d . . .
C10 C 0.6056(5) 0.1384(5) 0.0921(7) 0.080(2) Uani 1 1 d . . .
H10 H 0.5548 0.0868 0.0952 0.096 Uiso 1 1 calc R . .
C11 C 0.6349(5) 0.2067(5) 0.1702(5) 0.0634(18) Uani 1 1 d . . .
H11 H 0.6095 0.2097 0.2380 0.076 Uiso 1 1 calc R . .
C12 C 0.7068(5) 0.2693(4) 0.1331(5) 0.0630(17) Uani 1 1 d . . .
H12 H 0.7382 0.3254 0.1705 0.076 Uiso 1 1 calc R . .
C13 C 0.7268(6) 0.2397(5) 0.0348(5) 0.072(2) Uani 1 1 d . . .
H13 H 0.7755 0.2696 -0.0075 0.087 Uiso 1 1 calc R . .
C14 C 0.6634(7) 0.1580(6) 0.0074(5) 0.086(3) Uani 1 1 d . . .
H14 H 0.6599 0.1218 -0.0575 0.103 Uiso 1 1 calc R . .
C15 C 0.8275(4) 0.0047(4) 0.0059(3) 0.0345(12) Uani 1 1 d . . .
H15 H 0.7760 -0.0085 -0.0503 0.041 Uiso 1 1 calc R . .
C16 C 0.8946(4) 0.0888(4) 0.0127(3) 0.0387(13) Uani 1 1 d . . .
H16 H 0.8979 0.1407 -0.0388 0.046 Uiso 1 1 calc R . .
C17 C 0.9549(4) 0.0822(4) 0.1084(4) 0.0403(13) Uani 1 1 d . . .
H17 H 1.0063 0.1296 0.1344 0.048 Uiso 1 1 calc R . .
C18 C 0.9268(4) -0.0069(4) 0.1603(4) 0.0368(12) Uani 1 1 d . . .
H18 H 0.9557 -0.0294 0.2276 0.044 Uiso 1 1 calc R . .
C19 C 0.8490(4) -0.0571(3) 0.0960(3) 0.0311(11) Uani 1 1 d . . .
C20 C 0.8029(4) -0.1609(4) 0.1128(3) 0.0359(12) Uani 1 1 d . . .
C21 C 0.8457(4) -0.2077(4) 0.2182(4) 0.0446(13) Uani 1 1 d . . .
H21A H 0.8276 -0.1643 0.2765 0.067 Uiso 1 1 calc R . .
H21B H 0.9212 -0.2132 0.2199 0.067 Uiso 1 1 calc R . .
H21C H 0.8158 -0.2754 0.2256 0.067 Uiso 1 1 calc R . .
C22 C 0.8351(4) -0.2292(4) 0.0224(4) 0.0495(14) Uani 1 1 d . . .
H22A H 0.8112 -0.2988 0.0329 0.074 Uiso 1 1 calc R . .
H22B H 0.9107 -0.2289 0.0225 0.074 Uiso 1 1 calc R . .
H22C H 0.8040 -0.2033 -0.0454 0.074 Uiso 1 1 calc R . .
C23 C 0.6822(4) -0.1577(4) 0.1023(3) 0.0383(13) Uani 1 1 d . . .
H23A H 0.6602 -0.0999 0.0558 0.046 Uiso 1 1 calc R . .
H23B H 0.6569 -0.2205 0.0656 0.046 Uiso 1 1 calc R . .
C24 C 0.6273(4) -0.1481(3) 0.2032(3) 0.0372(12) Uani 1 1 d . . .
H24A H 0.5519 -0.1420 0.1835 0.045 Uiso 1 1 calc R . .
H24B H 0.6387 -0.2114 0.2447 0.045 Uiso 1 1 calc R . .
C25 C 0.6612(3) -0.0601(3) 0.2722(3) 0.0293(11) Uani 1 1 d . . .
N26 N 0.6373(3) -0.0557(3) 0.3699(3) 0.0314(9) Uani 1 1 d . . .
C27 C 0.5681(4) -0.1289(4) 0.4133(3) 0.0413(13) Uani 1 1 d . . .
H27A H 0.4969 -0.1166 0.3833 0.062 Uiso 1 1 calc R . .
H27B H 0.5718 -0.1215 0.4903 0.062 Uiso 1 1 calc R . .
H27C H 0.5890 -0.1979 0.3954 0.062 Uiso 1 1 calc R . .
C28 C 0.6683(4) 0.0332(4) 0.4352(3) 0.0447(14) Uani 1 1 d . . .
H28A H 0.7280 0.0660 0.4074 0.067 Uiso 1 1 calc R . .
H28B H 0.6869 0.0114 0.5082 0.067 Uiso 1 1 calc R . .
H28C H 0.6106 0.0814 0.4336 0.067 Uiso 1 1 calc R . .
O29 O 0.7145(2) 0.0105(2) 0.2363(2) 0.0347(8) Uani 1 1 d . . .
B B 0.3685(5) 0.0541(5) 0.2468(5) 0.0484(17) Uani 1 1 d . . .
F1 F 0.2819(4) 0.0365(4) 0.2946(4) 0.157(2) Uani 1 1 d . . .
F2 F 0.4021(4) -0.0329(3) 0.2106(3) 0.1317(19) Uani 1 1 d . . .
F3 F 0.4400(3) 0.0937(3) 0.3197(2) 0.0998(13) Uani 1 1 d . . .
F4 F 0.3458(3) 0.1220(2) 0.1672(2) 0.0712(10) Uani 1 1 d . . .
C31 C 1.022(4) 0.4935(18) -0.010(3) 0.27(2) Uani 0.50 1 d PD . .
H31A H 1.0882 0.4781 0.0325 0.325 Uiso 0.50 1 calc PR . .
H31B H 1.0128 0.4397 -0.0647 0.325 Uiso 0.50 1 calc PR . .
Cl2A Cl 1.0400(4) 0.5989(3) -0.0719(3) 0.0795(14) Uani 0.50 1 d PD . .
Cl2B Cl 0.9305(4) 0.4799(6) 0.0671(4) 0.137(2) Uani 0.50 1 d PD . .

loop_
_atom_site_aniso_label
_atom_site_aniso_U_11
_atom_site_aniso_U_22
_atom_site_aniso_U_33
_atom_site_aniso_U_23
_atom_site_aniso_U_13
_atom_site_aniso_U_12
Ti 0.0342(5) 0.0269(5) 0.0309(4) 0.0016(4) 0.0069(3) -0.0001(4)
Cl1 0.0501(9) 0.0478(9) 0.0449(7) -0.0144(6) 0.0087(6) -0.0132(7)
C10 0.045(4) 0.063(5) 0.127(6) 0.010(5) -0.019(4) 0.013(4)
C11 0.070(5) 0.053(4) 0.070(4) 0.022(4) 0.028(4) 0.031(4)
C12 0.072(5) 0.025(3) 0.089(5) 0.000(3) -0.004(4) 0.017(3)
C13 0.088(6) 0.060(5) 0.074(5) 0.037(4) 0.034(4) 0.044(4)
C14 0.113(7) 0.086(6) 0.052(4) -0.022(4) -0.032(4) 0.070(5)
C15 0.040(3) 0.037(3) 0.028(2) 0.001(2) 0.007(2) 0.008(3)
C16 0.046(3) 0.036(3) 0.037(3) 0.005(2) 0.019(2) 0.002(3)
C17 0.034(3) 0.040(4) 0.049(3) -0.004(2) 0.013(2) -0.004(3)
C18 0.038(3) 0.036(3) 0.037(3) 0.000(2) 0.003(2) 0.006(3)
C19 0.038(3) 0.026(3) 0.029(2) -0.003(2) 0.007(2) 0.002(2)
C20 0.045(3) 0.032(3) 0.031(3) -0.003(2) 0.008(2) 0.002(3)
C21 0.041(3) 0.039(3) 0.055(3) 0.010(2) 0.008(2) 0.005(3)
C22 0.061(4) 0.032(3) 0.060(3) -0.018(3) 0.027(3) -0.009(3)
C23 0.045(4) 0.036(3) 0.034(3) -0.011(2) 0.004(2) -0.007(3)
C24 0.042(3) 0.029(3) 0.040(3) -0.007(2) 0.003(2) -0.004(2)
C25 0.028(3) 0.028(3) 0.033(3) 0.003(2) 0.005(2) 0.005(2)
N26 0.036(3) 0.030(2) 0.029(2) 0.0020(17) 0.0086(17) -0.0038(19)
C27 0.046(3) 0.044(3) 0.035(3) 0.008(2) 0.014(2) -0.007(3)
C28 0.052(4) 0.049(4) 0.034(3) -0.012(2) 0.011(2) -0.007(3)
O29 0.043(2) 0.0244(19) 0.0386(18) -0.0050(14) 0.0169(15) -0.0084(17)
B 0.055(5) 0.054(5) 0.036(3) 0.000(3) 0.008(3) 0.014(4)
F1 0.102(4) 0.196(6) 0.183(5) 0.091(4) 0.060(4) 0.015(4)
F2 0.186(5) 0.082(3) 0.117(3) -0.043(3) -0.041(3) 0.068(3)
F3 0.127(4) 0.099(3) 0.063(2) -0.006(2) -0.043(2) -0.007(3)
F4 0.103(3) 0.059(2) 0.0477(18) 0.0116(16) -0.0166(16) -0.003(2)
C31 0.26(5) 0.39(4) 0.20(3) -0.20(3) 0.22(3) -0.21(4)
Cl2A 0.111(4) 0.062(2) 0.060(2) -0.0168(19) -0.0241(19) 0.029(2)
Cl2B 0.088(4) 0.204(7) 0.113(4) -0.009(5) -0.028(3) -0.037(5)

loop_
_atom_type_symbol
_atom_type_description
_atom_type_scat_dispersion_real
_atom_type_scat_dispersion_imag
_atom_type_scat_source
C C 0.0033 0.0016 'International Tables Vol C Tables 4.2.6.8 and 6.1.1.4'
H H 0.0000 0.0000 'International Tables Vol C Tables 4.2.6.8 and 6.1.1.4'
B B 0.0013 0.0007 'International Tables Vol C Tables 4.2.6.8 and 6.1.1.4'
N N 0.0061 0.0033 'International Tables Vol C Tables 4.2.6.8 and 6.1.1.4'
O O 0.0106 0.0060 'International Tables Vol C Tables 4.2.6.8 and 6.1.1.4'
F F 0.0171 0.0103 'International Tables Vol C Tables 4.2.6.8 and 6.1.1.4'
Cl Cl 0.1484 0.1585 'International Tables Vol C Tables 4.2.6.8 and 6.1.1.4'
Ti Ti 0.2776 0.4457 'International Tables Vol C Tables 4.2.6.8 and 6.1.1.4'

loop_
_geom_angle_atom_site_label_1
_geom_angle_atom_site_label_2
_geom_angle_atom_site_label_3
_geom_angle
_geom_angle_site_symmetry_1
_geom_angle_site_symmetry_3
O29 Ti C13 135.3(2) . .
O29 Ti C14 109.4(3) . .
C13 Ti C14 34.3(2) . .
O29 Ti C15 103.85(15) . .
C13 Ti C15 92.8(2) . .
C14 Ti C15 77.52(19) . .
O29 Ti C16 134.72(15) . .
C13 Ti C16 78.82(19) . .
C14 Ti C16 83.6(2) . .
C15 Ti C16 34.88(15) . .
O29 Ti C17 121.48(15) . .
C13 Ti C17 102.6(2) . .
C14 Ti C17 117.1(3) . .
C15 Ti C17 57.34(17) . .
C16 Ti C17 34.33(15) . .
O29 Ti C11 83.09(18) . .
C13 Ti C11 56.3(2) . .
C14 Ti C11 56.4(2) . .
C15 Ti C11 132.5(2) . .
C16 Ti C11 134.66(18) . .
C17 Ti C11 153.0(2) . .
O29 Ti C12 115.1(2) . .
C13 Ti C12 33.5(2) . .
C14 Ti C12 55.8(2) . .
C15 Ti C12 126.2(2) . .
C16 Ti C12 108.1(2) . .
C17 Ti C12 119.7(2) . .
C11 Ti C12 33.4(2) . .
O29 Ti C10 79.5(2) . .
C13 Ti C10 56.5(2) . .
C14 Ti C10 34.2(2) . .
C15 Ti C10 100.5(2) . .
C16 Ti C10 116.8(3) . .
C17 Ti C10 151.0(2) . .
C11 Ti C10 33.5(2) . .
C12 Ti C10 55.3(2) . .
O29 Ti Cl1 92.63(9) . .
C13 Ti Cl1 103.4(2) . .
C14 Ti Cl1 134.3(2) . .
C15 Ti Cl1 136.44(13) . .
C16 Ti Cl1 108.97(13) . .
C17 Ti Cl1 79.58(12) . .
C11 Ti Cl1 88.88(19) . .
C12 Ti Cl1 78.76(15) . .
C10 Ti Cl1 122.2(2) . .
O29 Ti C18 87.23(15) . .
C13 Ti C18 135.11(19) . .
C14 Ti C18 134.23(19) . .
C15 Ti C18 56.92(16) . .
C16 Ti C18 57.21(16) . .
C17 Ti C18 34.58(15) . .
C11 Ti C18 168.05(18) . .
C12 Ti C18 152.4(2) . .
C10 Ti C18 150.3(2) . .
Cl1 Ti C18 84.56(12) . .
O29 Ti C19 77.24(14) . .
C13 Ti C19 127.2(2) . .
C14 Ti C19 106.72(19) . .
C15 Ti C19 34.43(14) . .
C16 Ti C19 57.54(16) . .
C17 Ti C19 57.25(16) . .
C11 Ti C19 147.7(2) . .
C12 Ti C19 160.44(19) . .
C10 Ti C19 116.4(2) . .
Cl1 Ti C19 117.18(11) . .
C18 Ti C19 34.02(15) . .
C11 C10 C14 107.8(7) . .
C11 C10 Ti 73.1(4) . .
C14 C10 Ti 71.9(4) . .
C12 C11 C10 107.6(6) . .
C12 C11 Ti 73.4(3) . .
C10 C11 Ti 73.3(4) . .
C13 C12 C11 109.7(6) . .
C13 C12 Ti 72.2(3) . .
C11 C12 Ti 73.3(3) . .
C12 C13 C14 107.4(6) . .
C12 C13 Ti 74.4(3) . .
C14 C13 Ti 73.0(3) . .
C13 C14 C10 107.4(6) . .
C13 C14 Ti 72.8(3) . .
C10 C14 Ti 73.9(4) . .
C16 C15 C19 109.1(4) . .
C16 C15 Ti 72.8(3) . .
C19 C15 Ti 75.7(2) . .
C17 C16 C15 107.6(4) . .
C17 C16 Ti 73.2(3) . .
C15 C16 Ti 72.4(2) . .
C16 C17 C18 108.2(4) . .
C16 C17 Ti 72.5(3) . .
C18 C17 Ti 73.8(3) . .
C19 C18 C17 108.8(4) . .
C19 C18 Ti 74.3(3) . .
C17 C18 Ti 71.6(3) . .
C18 C19 C15 106.3(4) . .
C18 C19 C20 127.9(4) . .
C15 C19 C20 125.6(4) . .
C18 C19 Ti 71.7(3) . .
C15 C19 Ti 69.9(3) . .
C20 C19 Ti 127.2(3) . .
C19 C20 C21 111.6(4) . .
C19 C20 C22 106.5(4) . .
C21 C20 C22 108.3(4) . .
C19 C20 C23 111.7(4) . .
C21 C20 C23 111.7(4) . .
C22 C20 C23 106.7(4) . .
C24 C23 C20 118.0(4) . .
C25 C24 C23 115.0(4) . .
O29 C25 N26 119.4(4) . .
O29 C25 C24 119.9(4) . .
N26 C25 C24 120.7(4) . .
C25 N26 C27 122.3(4) . .
C25 N26 C28 119.8(4) . .
C27 N26 C28 117.4(3) . .
C25 O29 Ti 165.5(3) . .
F2 B F1 108.8(6) . .
F2 B F3 110.2(5) . .
F1 B F3 107.9(5) . .
F2 B F4 111.5(5) . .
F1 B F4 108.3(5) . .
F3 B F4 110.1(6) . .
Cl2A C31 Cl2B 122(2) . .
Cl2B Cl2A C31 39.8(8) 3_765 .
Cl2B Cl2A C31 61.0(12) 3_765 3_765
C31 Cl2A C31 22(2) . 3_765
C31 Cl2B Cl2A 97.7(16) 3_765 3_765
C31 Cl2B C31 16(4) 3_765 .
Cl2A Cl2B C31 82.4(13) 3_765 .

loop_
_geom_bond_atom_site_label_1
_geom_bond_atom_site_label_2
_geom_bond_distance
_geom_bond_site_symmetry_2
Ti O29 1.948(3) .
Ti C13 2.341(5) .
Ti C14 2.344(6) .
Ti C15 2.344(4) .
Ti C16 2.349(4) .
Ti C17 2.357(5) .
Ti C11 2.367(6) .
Ti C12 2.369(5) .
Ti C10 2.370(6) .
Ti Cl1 2.3755(14) .
Ti C18 2.386(5) .
Ti C19 2.419(5) .
C10 C11 1.367(9) .
C10 C14 1.388(10) .
C11 C12 1.360(8) .
C12 C13 1.356(8) .
C13 C14 1.380(9) .
C15 C16 1.406(6) .
C15 C19 1.411(6) .
C16 C17 1.389(6) .
C17 C18 1.410(6) .
C18 C19 1.406(6) .
C19 C20 1.515(6) .
C20 C21 1.532(6) .
C20 C22 1.545(6) .
C20 C23 1.560(6) .
C23 C24 1.526(6) .
C24 C25 1.495(6) .
C25 O29 1.268(5) .
C25 N26 1.306(5) .
N26 C27 1.459(5) .
N26 C28 1.469(5) .
B F2 1.322(7) .
B F1 1.343(7) .
B F3 1.355(7) .
B F4 1.363(7) .
C31 Cl2A 1.619(19) .
C31 Cl2B 1.621(17) .
Cl2A Cl2B 1.105(7) 3_765
Cl2A C31 1.837(12) 3_765
Cl2B C31 1.046(11) 3_765
Cl2B Cl2A 1.105(7) 3_765

loop_
_geom_torsion_atom_site_label_1
_geom_torsion_atom_site_label_2
_geom_torsion_atom_site_label_3
_geom_torsion_atom_site_label_4
_geom_torsion
_geom_torsion_site_symmetry_1
_geom_torsion_site_symmetry_2
_geom_torsion_site_symmetry_3
_geom_torsion_site_symmetry_4
O29 Ti C10 C11 93.3(4) . . . .
C13 Ti C10 C11 -78.0(4) . . . .
C14 Ti C10 C11 -115.9(6) . . . .
C15 Ti C10 C11 -164.4(4) . . . .
C16 Ti C10 C11 -131.6(4) . . . .
C17 Ti C10 C11 -127.2(5) . . . .
C12 Ti C10 C11 -37.4(4) . . . .
Cl1 Ti C10 C11 6.9(5) . . . .
C18 Ti C10 C11 158.3(4) . . . .
C19 Ti C10 C11 163.3(4) . . . .
O29 Ti C10 C14 -150.8(5) . . . .
C13 Ti C10 C14 37.9(4) . . . .
C15 Ti C10 C14 -48.5(5) . . . .
C16 Ti C10 C14 -15.7(6) . . . .
C17 Ti C10 C14 -11.3(8) . . . .
C11 Ti C10 C14 115.9(6) . . . .
C12 Ti C10 C14 78.5(5) . . . .
Cl1 Ti C10 C14 122.7(5) . . . .
C18 Ti C10 C14 -85.8(6) . . . .
C19 Ti C10 C14 -80.9(5) . . . .
C14 C10 C11 C12 2.0(7) . . . .
Ti C10 C11 C12 65.9(4) . . . .
C14 C10 C11 Ti -63.9(4) . . . .
O29 Ti C11 C12 163.8(4) . . . .
C13 Ti C11 C12 -35.9(4) . . . .
C14 Ti C11 C12 -77.3(4) . . . .
C15 Ti C11 C12 -93.7(5) . . . .
C16 Ti C11 C12 -44.9(6) . . . .
C17 Ti C11 C12 6.9(7) . . . .
C10 Ti C11 C12 -114.8(6) . . . .
Cl1 Ti C11 C12 71.0(4) . . . .
C18 Ti C11 C12 127.7(10) . . . .
C19 Ti C11 C12 -143.6(4) . . . .
O29 Ti C11 C10 -81.4(4) . . . .
C13 Ti C11 C10 78.9(4) . . . .
C14 Ti C11 C10 37.4(4) . . . .
C15 Ti C11 C10 21.1(6) . . . .
C16 Ti C11 C10 69.8(6) . . . .
C17 Ti C11 C10 121.7(6) . . . .
C12 Ti C11 C10 114.8(6) . . . .
Cl1 Ti C11 C10 -174.2(4) . . . .
C18 Ti C11 C10 -117.6(10) . . . .
C19 Ti C11 C10 -28.8(6) . . . .
C10 C11 C12 C13 -2.5(7) . . . .
Ti C11 C12 C13 63.4(4) . . . .
C10 C11 C12 Ti -65.9(4) . . . .
O29 Ti C12 C13 -135.6(5) . . . .
C14 Ti C12 C13 -38.4(4) . . . .
C15 Ti C12 C13 -3.6(6) . . . .
C16 Ti C12 C13 30.3(5) . . . .
C17 Ti C12 C13 65.8(5) . . . .
C11 Ti C12 C13 -117.8(6) . . . .
C10 Ti C12 C13 -80.2(5) . . . .
Cl1 Ti C12 C13 136.8(5) . . . .
C18 Ti C12 C13 82.9(6) . . . .
C19 Ti C12 C13 -9.5(9) . . . .
O29 Ti C12 C11 -17.8(4) . . . .
C13 Ti C12 C11 117.8(6) . . . .
C14 Ti C12 C11 79.4(5) . . . .
C15 Ti C12 C11 114.3(4) . . . .
C16 Ti C12 C11 148.1(4) . . . .
C17 Ti C12 C11 -176.4(4) . . . .
C10 Ti C12 C11 37.6(4) . . . .
Cl1 Ti C12 C11 -105.4(4) . . . .
C18 Ti C12 C11 -159.2(4) . . . .
C19 Ti C12 C11 108.3(7) . . . .
C11 C12 C13 C14 2.0(7) . . . .
Ti C12 C13 C14 66.1(4) . . . .
C11 C12 C13 Ti -64.1(4) . . . .
O29 Ti C13 C12 64.2(6) . . . .
C14 Ti C13 C12 114.2(6) . . . .
C15 Ti C13 C12 177.1(5) . . . .
C16 Ti C13 C12 -150.7(5) . . . .
C17 Ti C13 C12 -125.7(4) . . . .
C11 Ti C13 C12 35.8(4) . . . .
C10 Ti C13 C12 76.4(4) . . . .
Cl1 Ti C13 C12 -43.7(5) . . . .
C18 Ti C13 C12 -139.4(4) . . . .
C19 Ti C13 C12 176.0(4) . . . .
O29 Ti C13 C14 -50.0(6) . . . .
C15 Ti C13 C14 62.9(5) . . . .
C16 Ti C13 C14 95.1(5) . . . .
C17 Ti C13 C14 120.1(4) . . . .
C11 Ti C13 C14 -78.4(4) . . . .
C12 Ti C13 C14 -114.2(6) . . . .
C10 Ti C13 C14 -37.8(4) . . . .
Cl1 Ti C13 C14 -157.8(4) . . . .
C18 Ti C13 C14 106.4(5) . . . .
C19 Ti C13 C14 61.8(5) . . . .
C12 C13 C14 C10 -0.7(7) . . . .
Ti C13 C14 C10 66.3(4) . . . .
C12 C13 C14 Ti -67.0(4) . . . .
C11 C10 C14 C13 -0.8(7) . . . .
Ti C10 C14 C13 -65.5(4) . . . .
C11 C10 C14 Ti 64.8(4) . . . .
O29 Ti C14 C13 145.2(4) . . . .
C15 Ti C14 C13 -114.4(5) . . . .
C16 Ti C14 C13 -79.5(5) . . . .
C17 Ti C14 C13 -71.6(4) . . . .
C11 Ti C14 C13 77.9(4) . . . .
C12 Ti C14 C13 37.5(4) . . . .
C10 Ti C14 C13 114.6(6) . . . .
Cl1 Ti C14 C13 30.8(6) . . . .
C18 Ti C14 C13 -109.1(4) . . . .
C19 Ti C14 C13 -132.8(4) . . . .
O29 Ti C14 C10 30.6(5) . . . .
C13 Ti C14 C10 -114.6(6) . . . .
C15 Ti C14 C10 131.1(5) . . . .
C16 Ti C14 C10 165.9(5) . . . .
C17 Ti C14 C10 173.9(4) . . . .
C11 Ti C14 C10 -36.6(4) . . . .
C12 Ti C14 C10 -77.1(4) . . . .
Cl1 Ti C14 C10 -83.7(6) . . . .
C18 Ti C14 C10 136.3(4) . . . .
C19 Ti C14 C10 112.6(5) . . . .
O29 Ti C15 C16 -156.0(3) . . . .
C13 Ti C15 C16 65.9(3) . . . .
C14 Ti C15 C16 96.8(4) . . . .
C17 Ti C15 C16 -37.3(3) . . . .
C11 Ti C15 C16 110.7(3) . . . .
C12 Ti C15 C16 67.8(4) . . . .
C10 Ti C15 C16 122.3(3) . . . .
Cl1 Ti C15 C16 -46.9(3) . . . .
C18 Ti C15 C16 -78.7(3) . . . .
C19 Ti C15 C16 -115.7(4) . . . .
O29 Ti C15 C19 -40.3(3) . . . .
C13 Ti C15 C19 -178.5(3) . . . .
C14 Ti C15 C19 -147.6(4) . . . .
C16 Ti C15 C19 115.7(4) . . . .
C17 Ti C15 C19 78.4(3) . . . .
C11 Ti C15 C19 -133.7(3) . . . .
C12 Ti C15 C19 -176.5(3) . . . .
C10 Ti C15 C19 -122.0(3) . . . .
Cl1 Ti C15 C19 68.8(3) . . . .
C18 Ti C15 C19 36.9(3) . . . .
C19 C15 C16 C17 -2.4(5) . . . .
Ti C15 C16 C17 65.2(3) . . . .
C19 C15 C16 Ti -67.6(3) . . . .
O29 Ti C16 C17 -81.5(3) . . . .
C13 Ti C16 C17 133.0(4) . . . .
C14 Ti C16 C17 167.4(4) . . . .
C15 Ti C16 C17 -115.3(4) . . . .
C11 Ti C16 C17 140.7(4) . . . .
C12 Ti C16 C17 116.6(3) . . . .
C10 Ti C16 C17 176.2(3) . . . .
Cl1 Ti C16 C17 32.6(3) . . . .
C18 Ti C16 C17 -37.5(3) . . . .
C19 Ti C16 C17 -78.1(3) . . . .
O29 Ti C16 C15 33.8(4) . . . .
C13 Ti C16 C15 -111.7(3) . . . .
C14 Ti C16 C15 -77.3(3) . . . .
C17 Ti C16 C15 115.3(4) . . . .
C11 Ti C16 C15 -104.0(4) . . . .
C12 Ti C16 C15 -128.1(3) . . . .
C10 Ti C16 C15 -68.5(3) . . . .
Cl1 Ti C16 C15 147.9(2) . . . .
C18 Ti C16 C15 77.8(3) . . . .
C19 Ti C16 C15 37.2(3) . . . .
C15 C16 C17 C18 1.1(5) . . . .
Ti C16 C17 C18 65.7(3) . . . .
C15 C16 C17 Ti -64.7(3) . . . .
O29 Ti C17 C16 124.5(3) . . . .
C13 Ti C17 C16 -47.3(4) . . . .
C14 Ti C17 C16 -14.1(4) . . . .
C15 Ti C17 C16 37.9(3) . . . .
C11 Ti C17 C16 -82.7(5) . . . .
C12 Ti C17 C16 -78.3(3) . . . .
C10 Ti C17 C16 -7.0(6) . . . .
Cl1 Ti C17 C16 -148.8(3) . . . .
C18 Ti C17 C16 115.6(4) . . . .
C19 Ti C17 C16 79.1(3) . . . .
O29 Ti C17 C18 8.9(3) . . . .
C13 Ti C17 C18 -162.9(3) . . . .
C14 Ti C17 C18 -129.7(3) . . . .
C15 Ti C17 C18 -77.7(3) . . . .
C16 Ti C17 C18 -115.6(4) . . . .
C11 Ti C17 C18 161.7(4) . . . .
C12 Ti C17 C18 166.1(3) . . . .
C10 Ti C17 C18 -122.6(5) . . . .
Cl1 Ti C17 C18 95.6(3) . . . .
C19 Ti C17 C18 -36.5(3) . . . .
C16 C17 C18 C19 0.6(5) . . . .
Ti C17 C18 C19 65.5(3) . . . .
C16 C17 C18 Ti -64.9(3) . . . .
O29 Ti C18 C19 71.1(3) . . . .
C13 Ti C18 C19 -92.5(4) . . . .
C14 Ti C18 C19 -43.6(5) . . . .
C15 Ti C18 C19 -37.4(3) . . . .
C16 Ti C18 C19 -79.2(3) . . . .
C17 Ti C18 C19 -116.5(4) . . . .
C11 Ti C18 C19 107.0(11) . . . .
C12 Ti C18 C19 -143.3(4) . . . .
C10 Ti C18 C19 8.0(6) . . . .
Cl1 Ti C18 C19 164.0(3) . . . .
O29 Ti C18 C17 -172.4(3) . . . .
C13 Ti C18 C17 24.0(5) . . . .
C14 Ti C18 C17 72.9(5) . . . .
C15 Ti C18 C17 79.1(3) . . . .
C16 Ti C18 C17 37.2(3) . . . .
C11 Ti C18 C17 -136.5(11) . . . .
C12 Ti C18 C17 -26.8(5) . . . .
C10 Ti C18 C17 124.5(5) . . . .
Cl1 Ti C18 C17 -79.5(3) . . . .
C19 Ti C18 C17 116.5(4) . . . .
C17 C18 C19 C15 -2.1(5) . . . .
Ti C18 C19 C15 61.7(3) . . . .
C17 C18 C19 C20 172.9(4) . . . .
Ti C18 C19 C20 -123.3(5) . . . .
C17 C18 C19 Ti -63.8(3) . . . .
C16 C15 C19 C18 2.8(5) . . . .
Ti C15 C19 C18 -62.9(3) . . . .
C16 C15 C19 C20 -172.4(4) . . . .
Ti C15 C19 C20 122.0(4) . . . .
C16 C15 C19 Ti 65.7(3) . . . .
O29 Ti C19 C18 -104.3(3) . . . .
C13 Ti C19 C18 117.8(4) . . . .
C14 Ti C19 C18 149.0(4) . . . .
C15 Ti C19 C18 115.8(4) . . . .
C16 Ti C19 C18 78.2(3) . . . .
C17 Ti C19 C18 37.2(3) . . . .
C11 Ti C19 C18 -158.3(3) . . . .
C12 Ti C19 C18 124.3(6) . . . .
C10 Ti C19 C18 -175.6(3) . . . .
Cl1 Ti C19 C18 -17.9(3) . . . .
O29 Ti C19 C15 139.9(3) . . . .
C13 Ti C19 C15 1.9(4) . . . .
C14 Ti C19 C15 33.1(4) . . . .
C16 Ti C19 C15 -37.7(3) . . . .
C17 Ti C19 C15 -78.7(3) . . . .
C11 Ti C19 C15 85.9(4) . . . .
C12 Ti C19 C15 8.5(7) . . . .
C10 Ti C19 C15 68.6(4) . . . .
Cl1 Ti C19 C15 -133.8(3) . . . .
C18 Ti C19 C15 -115.8(4) . . . .
O29 Ti C19 C20 19.8(3) . . . .
C13 Ti C19 C20 -118.1(4) . . . .
C14 Ti C19 C20 -86.9(5) . . . .
C15 Ti C19 C20 -120.0(5) . . . .
C16 Ti C19 C20 -157.7(4) . . . .
C17 Ti C19 C20 161.3(4) . . . .
C11 Ti C19 C20 -34.1(5) . . . .
C12 Ti C19 C20 -111.6(7) . . . .
C10 Ti C19 C20 -51.4(4) . . . .
Cl1 Ti C19 C20 106.2(4) . . . .
C18 Ti C19 C20 124.1(5) . . . .
C18 C19 C20 C21 4.4(6) . . . .
C15 C19 C20 C21 178.4(4) . . . .
Ti C19 C20 C21 -90.9(4) . . . .
C18 C19 C20 C22 -113.7(5) . . . .
C15 C19 C20 C22 60.4(6) . . . .
Ti C19 C20 C22 151.1(3) . . . .
C18 C19 C20 C23 130.2(5) . . . .
C15 C19 C20 C23 -55.7(6) . . . .
Ti C19 C20 C23 35.0(5) . . . .
C19 C20 C23 C24 -96.3(5) . . . .
C21 C20 C23 C24 29.6(6) . . . .
C22 C20 C23 C24 147.7(4) . . . .
C20 C23 C24 C25 54.1(6) . . . .
C23 C24 C25 O29 14.2(6) . . . .
C23 C24 C25 N26 -165.2(4) . . . .
O29 C25 N26 C27 173.9(4) . . . .
C24 C25 N26 C27 -6.7(7) . . . .
O29 C25 N26 C28 2.8(6) . . . .
C24 C25 N26 C28 -177.8(4) . . . .
N26 C25 O29 Ti -160.6(10) . . . .
C24 C25 O29 Ti 20.1(15) . . . .
C13 Ti O29 C25 69.7(13) . . . .
C14 Ti O29 C25 42.5(12) . . . .
C15 Ti O29 C25 -38.9(12) . . . .
C16 Ti O29 C25 -58.0(13) . . . .
C17 Ti O29 C25 -98.9(12) . . . .
C11 Ti O29 C25 93.2(12) . . . .
C12 Ti O29 C25 102.9(12) . . . .
C10 Ti O29 C25 59.4(12) . . . .
Cl1 Ti O29 C25 -178.3(12) . . . .
C18 Ti O29 C25 -93.8(12) . . . .
C19 Ti O29 C25 -61.0(12) . . . .
Cl2B C31 Cl2A Cl2B -174(6) . . . 3_765
Cl2B C31 Cl2A C31 -6(6) . . . 3_765
Cl2A C31 Cl2B C31 15(12) . . . 3_765
Cl2A C31 Cl2B Cl2A 176(4) . . . 3_765
